data_4325144
loop_
_publ_author_name
'Oliver Kluge'
'Katharina Grummt'
'Ralf Biedermann'
'Harald Krautscheid'

_publ_section_title
;
 Trialkylphosphine-Stabilized Copper(I) Phenylchalcogenolate Complexes -
 Crystal Structures and Copper-Chalcogenolate Bonding
;
_journal_name_full 'Inorganic Chemistry'
_journal_page_first 4742
_journal_page_last 4752
_journal_paper_doi 10.1021/ic102249g
_journal_volume 50
_journal_year 2011
_chemical_formula_moiety 'C66 H105 Cu6 P5 Se6, C2.5'
_chemical_formula_sum 'C68.5 H105 Cu6 P5 Se6'
_chemical_formula_weight 1938.38
_chemical_name_common pentakis(triethylphosphino)-hexakis(copper-phenylselenolate)
_chemical_name_systematic
;
pentakis(\m~3~-phenylselenido)-(\m~2~-phenylselenido)-
pentakis(triethylphosphine)-hexa-copper pentane solvate
;
_space_group_IT_number 2
_symmetry_cell_setting triclinic
_symmetry_Int_Tables_number 2
_symmetry_space_group_name_Hall '-P 1'
_symmetry_space_group_name_H-M 'P -1'
_atom_sites_solution_hydrogens geom
_atom_sites_solution_primary direct
_atom_sites_solution_secondary difmap
_audit_creation_method SHELXL-97
_cell_angle_alpha 92.005(3)
_cell_angle_beta 103.197(3)
_cell_angle_gamma 114.376(3)
_cell_formula_units_Z 2
_cell_length_a 13.6847(6)
_cell_length_b 14.9342(6)
_cell_length_c 22.3746(10)
_cell_measurement_reflns_used 53856
_cell_measurement_temperature 180(2)
_cell_measurement_theta_max 29.59
_cell_measurement_theta_min 1.70
_cell_volume 4011.8(3)
_computing_cell_refinement 'stoe x-area'
_computing_data_collection 'stoe x-area'
_computing_data_reduction 'stoe x-red'
_computing_structure_refinement 'SHELXL-97 (Sheldrick, 1997)'
_computing_structure_solution sir-92
_diffrn_ambient_temperature 180(2)
_diffrn_detector 'image plate (34 cm diameter / schwenk)'
_diffrn_detector_area_resol_mean 6.67
_diffrn_detector_type stoe
_diffrn_measured_fraction_theta_full 0.999
_diffrn_measured_fraction_theta_max 0.999
_diffrn_measurement_details ' 322 frames, detector distance = 100 mm'
_diffrn_measurement_device '2-circle goniometer'
_diffrn_measurement_device_type 'stoe ipds 2t'
_diffrn_measurement_method 'rotation method'
_diffrn_radiation_collimation '0.5 mm diameter, multiple pinhole'
_diffrn_radiation_monochromator 'plane graphite'
_diffrn_radiation_polarisn_norm 0
_diffrn_radiation_type 'mo k\a'
_diffrn_radiation_wavelength 0.71073
_diffrn_reflns_av_R_equivalents 0.0687
_diffrn_reflns_av_sigmaI/netI 0.0618
_diffrn_reflns_limit_h_max 16
_diffrn_reflns_limit_h_min -16
_diffrn_reflns_limit_k_max 18
_diffrn_reflns_limit_k_min -18
_diffrn_reflns_limit_l_max 27
_diffrn_reflns_limit_l_min -27
_diffrn_reflns_number 35350
_diffrn_reflns_theta_full 26.00
_diffrn_reflns_theta_max 26.00
_diffrn_reflns_theta_min 1.70
_diffrn_source 'sealed x-ray tube, 12 x 0.4 mm long-fine focus'
_diffrn_source_current 40
_diffrn_source_power 2.00
_diffrn_source_voltage 50
_exptl_absorpt_coefficient_mu 4.419
_exptl_absorpt_correction_T_max 0.3297
_exptl_absorpt_correction_T_min 0.2171
_exptl_absorpt_correction_type integration
_exptl_absorpt_process_details 'stoe x-red'
_exptl_crystal_colour 'light yellow'
_exptl_crystal_density_diffrn 1.605
_exptl_crystal_description block
_exptl_crystal_F_000 1929
_exptl_crystal_size_max 0.45
_exptl_crystal_size_mid 0.40
_exptl_crystal_size_min 0.35
_refine_diff_density_max 0.704
_refine_diff_density_min -0.656
_refine_diff_density_rms 0.090
_refine_ls_extinction_method none
_refine_ls_goodness_of_fit_ref 0.992
_refine_ls_hydrogen_treatment constr
_refine_ls_matrix_type full
_refine_ls_number_parameters 770
_refine_ls_number_reflns 15758
_refine_ls_number_restraints 0
_refine_ls_restrained_S_all 0.992
_refine_ls_R_factor_all 0.0441
_refine_ls_R_factor_gt 0.0321
_refine_ls_shift/su_max 0.002
_refine_ls_shift/su_mean 0.000
_refine_ls_structure_factor_coef Fsqd
_refine_ls_weighting_details 'calc w=1/[\s^2^(Fo^2^)+(0.0323P)^2^+0.0000P] where P=(Fo^2^+2Fc^2^)/3'
_refine_ls_weighting_scheme calc
_refine_ls_wR_factor_gt 0.0694
_refine_ls_wR_factor_ref 0.0729
_reflns_number_gt 12943
_reflns_number_total 15758
_reflns_threshold_expression >2sigma(I)
_cod_data_source_file ic102249g_si_002_05.cif
_cod_data_source_block 05
_cod_original_formula_sum 'C68.50 H105 Cu6 P5 Se6'
_cod_database_code 4325144

loop_
_symmetry_equiv_pos_as_xyz
'x, y, z'
'-x, -y, -z'

loop_
_atom_site_label
_atom_site_type_symbol
_atom_site_fract_x
_atom_site_fract_y
_atom_site_fract_z
_atom_site_U_iso_or_equiv
_atom_site_adp_type
_atom_site_occupancy
_atom_site_symmetry_multiplicity
_atom_site_calc_flag
_atom_site_refinement_flags
_atom_site_disorder_assembly
_atom_site_disorder_group
Cu1 Cu 0.35288(3) 0.53851(3) 0.74288(2) 0.03138(9) Uani 1 1 d . . .
Cu2 Cu 0.13611(3) 0.39046(3) 0.69916(2) 0.03180(9) Uani 1 1 d . . .
Cu3 Cu 0.06604(3) 0.20947(2) 0.745762(19) 0.02758(8) Uani 1 1 d . . .
Cu4 Cu 0.07677(3) 0.33224(3) 0.83157(2) 0.02998(9) Uani 1 1 d . . .
Cu5 Cu 0.24945(3) 0.20374(3) 0.74375(2) 0.03551(10) Uani 1 1 d . B .
Cu6 Cu -0.08140(3) 0.17484(3) 0.64063(2) 0.03412(9) Uani 1 1 d . A .
Se1 Se 0.19356(2) 0.48755(2) 0.798461(16) 0.02858(7) Uani 1 1 d . . .
Se2 Se 0.29746(2) 0.36046(2) 0.698082(15) 0.02756(7) Uani 1 1 d . . .
Se3 Se -0.00295(3) 0.33642(2) 0.604763(17) 0.03347(8) Uani 1 1 d . . .
Se4 Se 0.22430(2) 0.26935(2) 0.840969(15) 0.02831(7) Uani 1 1 d . . .
Se5 Se 0.06107(2) 0.09950(2) 0.661705(15) 0.02856(7) Uani 1 1 d . . .
Se6 Se -0.09907(2) 0.23416(2) 0.745982(16) 0.02776(7) Uani 1 1 d . . .
P1 P 0.33309(7) 0.64222(6) 0.67594(5) 0.0394(2) Uani 1 1 d . . .
P2 P 0.51124(6) 0.57721(6) 0.81956(4) 0.03277(18) Uani 1 1 d . . .
P3 P 0.02878(7) 0.35217(6) 0.91816(4) 0.03166(18) Uani 1 1 d . . .
P4 P 0.36719(8) 0.13488(7) 0.76236(5) 0.0418(2) Uani 1 1 d . . .
P5 P -0.22427(7) 0.06128(6) 0.56659(5) 0.0375(2) Uani 1 1 d . . .
C1 C 0.1098(3) 0.5655(2) 0.79498(16) 0.0302(7) Uani 1 1 d . . .
C2 C 0.1510(3) 0.6490(2) 0.83892(18) 0.0376(8) Uani 1 1 d . . .
H2 H 0.2180 0.6670 0.8688 0.045 Uiso 1 1 calc R . .
C3 C 0.0925(3) 0.7058(3) 0.8384(2) 0.0461(9) Uani 1 1 d . . .
H3 H 0.1205 0.7621 0.8677 0.055 Uiso 1 1 calc R . .
C4 C -0.0076(4) 0.6789(3) 0.7942(2) 0.0531(10) Uani 1 1 d . . .
H4 H -0.0468 0.7171 0.7937 0.064 Uiso 1 1 calc R . .
C5 C -0.0486(3) 0.5957(3) 0.7513(2) 0.0535(10) Uani 1 1 d . . .
H5 H -0.1163 0.5775 0.7219 0.064 Uiso 1 1 calc R . .
C6 C 0.0094(3) 0.5383(3) 0.75107(18) 0.0400(8) Uani 1 1 d . . .
H6 H -0.0191 0.4820 0.7217 0.048 Uiso 1 1 calc R . .
C7 C 0.2981(3) 0.3398(2) 0.61251(16) 0.0302(7) Uani 1 1 d . . .
C8 C 0.3969(3) 0.3848(3) 0.5956(2) 0.0530(11) Uani 1 1 d . . .
H8 H 0.4618 0.4266 0.6253 0.064 Uiso 1 1 calc R . .
C9 C 0.3996(3) 0.3680(4) 0.5350(2) 0.0657(13) Uani 1 1 d . . .
H9 H 0.4663 0.3990 0.5243 0.079 Uiso 1 1 calc R . .
C10 C 0.3053(3) 0.3062(3) 0.49051(19) 0.0481(9) Uani 1 1 d . . .
H10 H 0.3078 0.2945 0.4499 0.058 Uiso 1 1 calc R . .
C11 C 0.2063(3) 0.2616(3) 0.50694(18) 0.0419(8) Uani 1 1 d . . .
H11 H 0.1416 0.2199 0.4771 0.050 Uiso 1 1 calc R . .
C12 C 0.2028(3) 0.2784(2) 0.56729(17) 0.0344(7) Uani 1 1 d . . .
H12 H 0.1357 0.2480 0.5776 0.041 Uiso 1 1 calc R . .
C13 C -0.1079(3) 0.3937(2) 0.59725(17) 0.0362(7) Uani 1 1 d . . .
C14 C -0.0951(3) 0.4702(3) 0.5629(2) 0.0483(9) Uani 1 1 d . . .
H14 H -0.0351 0.4944 0.5456 0.058 Uiso 1 1 calc R . .
C15 C -0.1700(4) 0.5121(3) 0.5535(2) 0.0602(12) Uani 1 1 d . . .
H15 H -0.1597 0.5640 0.5302 0.072 Uiso 1 1 calc R . .
C16 C -0.2596(4) 0.4771(4) 0.5786(3) 0.0659(13) Uani 1 1 d . . .
H16 H -0.3102 0.5048 0.5724 0.079 Uiso 1 1 calc R . .
C17 C -0.2727(4) 0.4015(4) 0.6126(3) 0.0730(14) Uani 1 1 d . . .
H17 H -0.3329 0.3778 0.6298 0.088 Uiso 1 1 calc R . .
C18 C -0.1985(3) 0.3586(3) 0.6225(2) 0.0541(11) Uani 1 1 d . . .
H18 H -0.2095 0.3066 0.6458 0.065 Uiso 1 1 calc R . .
C19 C 0.1930(3) 0.1579(2) 0.88623(16) 0.0300(7) Uani 1 1 d . . .
C20 C 0.1182(3) 0.0620(2) 0.85843(19) 0.0410(8) Uani 1 1 d . . .
H20 H 0.0817 0.0497 0.8164 0.049 Uiso 1 1 calc R . .
C21 C 0.0977(4) -0.0156(3) 0.8931(2) 0.0524(10) Uani 1 1 d . . .
H21 H 0.0472 -0.0796 0.8741 0.063 Uiso 1 1 calc R . .
C22 C 0.1512(4) 0.0009(3) 0.9554(2) 0.0604(12) Uani 1 1 d . . .
H22 H 0.1362 -0.0513 0.9786 0.072 Uiso 1 1 calc R . .
C23 C 0.2268(4) 0.0954(3) 0.9826(2) 0.0633(12) Uani 1 1 d . . .
H23 H 0.2646 0.1070 1.0244 0.076 Uiso 1 1 calc R . .
C24 C 0.2474(3) 0.1739(3) 0.94835(19) 0.0457(9) Uani 1 1 d . . .
H24 H 0.2984 0.2378 0.9675 0.055 Uiso 1 1 calc R . .
C25 C -0.0332(2) -0.0304(2) 0.67713(16) 0.0301(6) Uani 1 1 d . . .
C26 C -0.1129(3) -0.0442(2) 0.70930(18) 0.0375(8) Uani 1 1 d . . .
H26 H -0.1196 0.0107 0.7253 0.045 Uiso 1 1 calc R . .
C27 C -0.1822(3) -0.1379(3) 0.7179(2) 0.0485(9) Uani 1 1 d . . .
H27 H -0.2343 -0.1457 0.7401 0.058 Uiso 1 1 calc R . .
C28 C -0.1744(3) -0.2205(3) 0.6938(2) 0.0488(9) Uani 1 1 d . . .
H28 H -0.2219 -0.2838 0.6989 0.059 Uiso 1 1 calc R . .
C29 C -0.0958(3) -0.2079(2) 0.6622(2) 0.0472(9) Uani 1 1 d . . .
H29 H -0.0897 -0.2632 0.6462 0.057 Uiso 1 1 calc R . .
C30 C -0.0254(3) -0.1139(2) 0.65394(18) 0.0396(8) Uani 1 1 d . . .
H30 H 0.0277 -0.1066 0.6326 0.047 Uiso 1 1 calc R . .
C31 C -0.1798(3) 0.1333(2) 0.79013(17) 0.0320(7) Uani 1 1 d . . .
C32 C -0.1297(3) 0.0916(2) 0.83371(17) 0.0361(7) Uani 1 1 d . . .
H32 H -0.0533 0.1121 0.8422 0.043 Uiso 1 1 calc R . .
C33 C -0.1910(3) 0.0194(3) 0.8653(2) 0.0472(9) Uani 1 1 d . . .
H33 H -0.1557 -0.0085 0.8941 0.057 Uiso 1 1 calc R . .
C34 C -0.3035(4) -0.0102(3) 0.8537(3) 0.0725(17) Uani 1 1 d . . .
H34 H -0.3451 -0.0588 0.8743 0.087 Uiso 1 1 calc R . .
C35 C -0.3531(4) 0.0316(4) 0.8122(4) 0.096(2) Uani 1 1 d . . .
H35 H -0.4292 0.0123 0.8049 0.116 Uiso 1 1 calc R . .
C36 C -0.2927(3) 0.1034(3) 0.7800(3) 0.0710(16) Uani 1 1 d . . .
H36 H -0.3287 0.1312 0.7515 0.085 Uiso 1 1 calc R . .
C37 C 0.1908(3) 0.6284(3) 0.6454(3) 0.0692(14) Uani 1 1 d . . .
H37A H 0.1465 0.5624 0.6220 0.083 Uiso 1 1 calc R . .
H37B H 0.1610 0.6316 0.6805 0.083 Uiso 1 1 calc R . .
C38 C 0.1730(4) 0.7024(3) 0.6043(3) 0.0795(16) Uani 1 1 d . . .
H38A H 0.2182 0.7687 0.6259 0.119 Uiso 1 1 calc R . .
H38B H 0.0960 0.6899 0.5943 0.119 Uiso 1 1 calc R . .
H38C H 0.1936 0.6952 0.5668 0.119 Uiso 1 1 calc R . .
C40 C 0.4100(3) 0.7727(3) 0.7127(2) 0.0578(12) Uani 1 1 d . . .
H40A H 0.4894 0.7917 0.7223 0.069 Uiso 1 1 calc R . .
H40B H 0.3932 0.8151 0.6843 0.069 Uiso 1 1 calc R . .
C41 C 0.3778(4) 0.7873(3) 0.7729(3) 0.0742(16) Uani 1 1 d . . .
H41A H 0.3011 0.7756 0.7628 0.111 Uiso 1 1 calc R . .
H41B H 0.4238 0.8540 0.7937 0.111 Uiso 1 1 calc R . .
H41C H 0.3885 0.7413 0.7996 0.111 Uiso 1 1 calc R . .
C42 C 0.3833(5) 0.6404(4) 0.6076(3) 0.0789(15) Uani 1 1 d . . .
H42A H 0.3384 0.5760 0.5821 0.095 Uiso 1 1 calc R . .
H42B H 0.3729 0.6901 0.5836 0.095 Uiso 1 1 calc R . .
C43 C 0.5034(5) 0.6597(4) 0.6218(3) 0.0892(19) Uani 1 1 d . . .
H43A H 0.5492 0.7263 0.6429 0.134 Uiso 1 1 calc R . .
H43B H 0.5222 0.6518 0.5838 0.134 Uiso 1 1 calc R . .
H43C H 0.5156 0.6135 0.6477 0.134 Uiso 1 1 calc R . .
C45 C 0.5007(3) 0.5783(3) 0.90029(19) 0.0491(9) Uani 1 1 d . . .
H45A H 0.4429 0.5151 0.9038 0.059 Uiso 1 1 calc R . .
H45B H 0.5705 0.5852 0.9274 0.059 Uiso 1 1 calc R . .
C46 C 0.4744(3) 0.6620(3) 0.9221(2) 0.0637(13) Uani 1 1 d . . .
H46A H 0.5323 0.7249 0.9198 0.096 Uiso 1 1 calc R . .
H46B H 0.4699 0.6586 0.9642 0.096 Uiso 1 1 calc R . .
H46C H 0.4046 0.6549 0.8961 0.096 Uiso 1 1 calc R . .
C47 C 0.6251(3) 0.6992(2) 0.8200(2) 0.0446(9) Uani 1 1 d . . .
H47A H 0.6379 0.7015 0.7791 0.054 Uiso 1 1 calc R . .
H47B H 0.6003 0.7499 0.8270 0.054 Uiso 1 1 calc R . .
C48 C 0.7364(3) 0.7265(3) 0.8679(2) 0.0583(11) Uani 1 1 d . . .
H48A H 0.7258 0.7261 0.9088 0.088 Uiso 1 1 calc R . .
H48B H 0.7889 0.7916 0.8643 0.088 Uiso 1 1 calc R . .
H48C H 0.7643 0.6790 0.8605 0.088 Uiso 1 1 calc R . .
C49 C 0.5758(3) 0.4919(3) 0.8172(2) 0.0457(9) Uani 1 1 d . . .
H49A H 0.6340 0.5076 0.8553 0.055 Uiso 1 1 calc R . .
H49B H 0.5202 0.4247 0.8154 0.055 Uiso 1 1 calc R . .
C50 C 0.6258(3) 0.4955(3) 0.7624(2) 0.0575(11) Uani 1 1 d . . .
H50A H 0.5697 0.4829 0.7243 0.086 Uiso 1 1 calc R . .
H50B H 0.6534 0.4458 0.7625 0.086 Uiso 1 1 calc R . .
H50C H 0.6859 0.5600 0.7658 0.086 Uiso 1 1 calc R . .
C51 C -0.1137(3) 0.3387(3) 0.9089(2) 0.0433(9) Uani 1 1 d . . .
H51A H -0.1655 0.2700 0.8931 0.052 Uiso 1 1 calc R . .
H51B H -0.1222 0.3546 0.9492 0.052 Uiso 1 1 calc R . .
C52 C -0.1435(4) 0.4044(3) 0.8655(2) 0.0581(11) Uani 1 1 d . . .
H52A H -0.0909 0.4724 0.8798 0.087 Uiso 1 1 calc R . .
H52B H -0.2169 0.3972 0.8647 0.087 Uiso 1 1 calc R . .
H52C H -0.1419 0.3852 0.8245 0.087 Uiso 1 1 calc R . .
C53 C 0.1136(3) 0.4751(3) 0.96461(19) 0.0459(9) Uani 1 1 d . . .
H53A H 0.1063 0.5254 0.9400 0.055 Uiso 1 1 calc R . .
H53B H 0.0860 0.4791 1.0004 0.055 Uiso 1 1 calc R . .
C54 C 0.2358(4) 0.4966(4) 0.9865(2) 0.0713(15) Uani 1 1 d . . .
H54A H 0.2444 0.4519 1.0148 0.107 Uiso 1 1 calc R . .
H54B H 0.2782 0.5639 1.0072 0.107 Uiso 1 1 calc R . .
H54C H 0.2620 0.4878 0.9515 0.107 Uiso 1 1 calc R . .
C55 C 0.0399(3) 0.2681(3) 0.97441(19) 0.0462(9) Uani 1 1 d . . .
H55A H -0.0106 0.2007 0.9547 0.055 Uiso 1 1 calc R . .
H55B H 0.1148 0.2728 0.9832 0.055 Uiso 1 1 calc R . .
C56 C 0.0158(4) 0.2841(3) 1.0360(2) 0.0574(11) Uani 1 1 d . . .
H56A H 0.0689 0.3485 1.0580 0.086 Uiso 1 1 calc R . .
H56B H 0.0214 0.2339 1.0604 0.086 Uiso 1 1 calc R . .
H56C H -0.0579 0.2801 1.0285 0.086 Uiso 1 1 calc R . .
C63 C -0.1795(4) -0.0048(3) 0.5153(2) 0.0596(11) Uani 1 1 d . A .
H63A H -0.1456 -0.0420 0.5397 0.072 Uiso 1 1 calc R . .
H63B H -0.2448 -0.0523 0.4843 0.072 Uiso 1 1 calc R . .
C64 C -0.0996(5) 0.0608(5) 0.4832(3) 0.0870(18) Uani 1 1 d . . .
H64A H -0.1310 0.1000 0.4601 0.131 Uiso 1 1 calc R A .
H64B H -0.0842 0.0211 0.4553 0.131 Uiso 1 1 calc R . .
H64C H -0.0317 0.1040 0.5133 0.131 Uiso 1 1 calc R . .
C65A C -0.3292(6) -0.0514(5) 0.5832(4) 0.0496(19) Uiso 0.634(7) 1 d P A 1
H65A H -0.3877 -0.0869 0.5456 0.059 Uiso 0.634(7) 1 calc PR A 1
H65B H -0.2959 -0.0947 0.5993 0.059 Uiso 0.634(7) 1 calc PR A 1
C66A C -0.3802(9) -0.0190(7) 0.6342(6) 0.102(3) Uiso 0.634(7) 1 d P A 1
H66A H -0.4356 -0.0773 0.6438 0.153 Uiso 0.634(7) 1 calc PR A 1
H66B H -0.4135 0.0233 0.6177 0.153 Uiso 0.634(7) 1 calc PR A 1
H66C H -0.3217 0.0161 0.6712 0.153 Uiso 0.634(7) 1 calc PR A 1
C67A C -0.2989(8) 0.1191(6) 0.5170(4) 0.057(2) Uiso 0.634(7) 1 d P A 1
H67A H -0.3484 0.1299 0.5382 0.068 Uiso 0.634(7) 1 calc PR A 1
H67B H -0.2452 0.1840 0.5125 0.068 Uiso 0.634(7) 1 calc PR A 1
C68A C -0.3658(8) 0.0643(7) 0.4538(5) 0.093(3) Uiso 0.634(7) 1 d P A 1
H68A H -0.4006 0.1021 0.4319 0.139 Uiso 0.634(7) 1 calc PR A 1
H68B H -0.4219 0.0010 0.4572 0.139 Uiso 0.634(7) 1 calc PR A 1
H68C H -0.3180 0.0544 0.4316 0.139 Uiso 0.634(7) 1 calc PR A 1
C65B C -0.3464(9) -0.0327(8) 0.5891(6) 0.040(3) Uiso 0.366(7) 1 d P A 2
H65C H -0.3202 -0.0606 0.6243 0.048 Uiso 0.366(7) 1 calc PR A 2
H65D H -0.3892 -0.0006 0.6012 0.048 Uiso 0.366(7) 1 calc PR A 2
C66B C -0.4283(15) -0.1246(12) 0.5288(9) 0.096(5) Uiso 0.366(7) 1 d P A 2
H66D H -0.4908 -0.1720 0.5407 0.145 Uiso 0.366(7) 1 calc PR A 2
H66E H -0.3862 -0.1571 0.5174 0.145 Uiso 0.366(7) 1 calc PR A 2
H66F H -0.4543 -0.0968 0.4940 0.145 Uiso 0.366(7) 1 calc PR A 2
C67B C -0.2798(13) 0.1165(11) 0.5046(8) 0.059(4) Uiso 0.366(7) 1 d P A 2
H67C H -0.2203 0.1735 0.4957 0.071 Uiso 0.366(7) 1 calc PR A 2
H67D H -0.3195 0.0686 0.4671 0.071 Uiso 0.366(7) 1 calc PR A 2
C68B C -0.3677(13) 0.1516(11) 0.5307(8) 0.082(5) Uiso 0.366(7) 1 d P A 2
H68D H -0.4002 0.1811 0.4994 0.123 Uiso 0.366(7) 1 calc PR A 2
H68E H -0.3271 0.1991 0.5677 0.123 Uiso 0.366(7) 1 calc PR A 2
H68F H -0.4255 0.0945 0.5397 0.123 Uiso 0.366(7) 1 calc PR A 2
C61A C 0.5091(4) 0.2171(4) 0.8141(3) 0.0447(13) Uiso 0.703(6) 1 d P B 1
H61A H 0.5560 0.1825 0.8175 0.054 Uiso 0.703(6) 1 calc PR B 1
H61B H 0.5425 0.2765 0.7957 0.054 Uiso 0.703(6) 1 calc PR B 1
C62A C 0.5033(7) 0.2477(6) 0.8804(4) 0.058(2) Uiso 0.703(6) 1 d P B 1
H62A H 0.5770 0.2897 0.9056 0.088 Uiso 0.703(6) 1 calc PR B 1
H62B H 0.4716 0.1891 0.8991 0.088 Uiso 0.703(6) 1 calc PR B 1
H62C H 0.4578 0.2829 0.8772 0.088 Uiso 0.703(6) 1 calc PR B 1
C59A C 0.3318(4) 0.0279(4) 0.8041(3) 0.0423(13) Uiso 0.703(6) 1 d P B 1
H59A H 0.3932 0.0095 0.8144 0.051 Uiso 0.703(6) 1 calc PR B 1
H59B H 0.3162 0.0436 0.8423 0.051 Uiso 0.703(6) 1 calc PR B 1
C60A C 0.2223(6) -0.0630(5) 0.7588(4) 0.051(2) Uiso 0.703(6) 1 d P B 1
H60A H 0.2012 -0.1206 0.7795 0.077 Uiso 0.703(6) 1 calc PR B 1
H60B H 0.2388 -0.0779 0.7213 0.077 Uiso 0.703(6) 1 calc PR B 1
H60C H 0.1621 -0.0439 0.7490 0.077 Uiso 0.703(6) 1 calc PR B 1
C57A C 0.4036(5) 0.0954(4) 0.6967(3) 0.0515(15) Uiso 0.703(6) 1 d P B 1
H57A H 0.4516 0.0630 0.7107 0.062 Uiso 0.703(6) 1 calc PR B 1
H57B H 0.3365 0.0473 0.6672 0.062 Uiso 0.703(6) 1 calc PR B 1
C58A C 0.4637(7) 0.1833(6) 0.6641(4) 0.071(2) Uiso 0.703(6) 1 d P B 1
H58A H 0.4813 0.1594 0.6296 0.106 Uiso 0.703(6) 1 calc PR B 1
H58B H 0.5311 0.2304 0.6929 0.106 Uiso 0.703(6) 1 calc PR B 1
H58C H 0.4161 0.2150 0.6496 0.106 Uiso 0.703(6) 1 calc PR B 1
C61B C 0.4205(13) 0.1240(11) 0.8369(8) 0.066(4) Uiso 0.297(6) 1 d P B 2
H61C H 0.3635 0.1019 0.8591 0.079 Uiso 0.297(6) 1 calc PR B 2
H61D H 0.4539 0.0778 0.8383 0.079 Uiso 0.297(6) 1 calc PR B 2
C62B C 0.517(2) 0.2404(17) 0.8665(13) 0.080(7) Uiso 0.297(6) 1 d P B 2
H62D H 0.5520 0.2424 0.9093 0.120 Uiso 0.297(6) 1 calc PR B 2
H62E H 0.4824 0.2848 0.8635 0.120 Uiso 0.297(6) 1 calc PR B 2
H62F H 0.5725 0.2604 0.8438 0.120 Uiso 0.297(6) 1 calc PR B 2
C59B C 0.2943(12) -0.0048(10) 0.7243(8) 0.056(4) Uiso 0.297(6) 1 d P B 2
H59C H 0.2450 -0.0143 0.6834 0.067 Uiso 0.297(6) 1 calc PR B 2
H59D H 0.3482 -0.0299 0.7211 0.067 Uiso 0.297(6) 1 calc PR B 2
C60B C 0.2197(12) -0.0614(11) 0.7772(9) 0.041(4) Uiso 0.297(6) 1 d P B 2
H60D H 0.1787 -0.1315 0.7632 0.062 Uiso 0.297(6) 1 calc PR B 2
H60E H 0.1690 -0.0334 0.7804 0.062 Uiso 0.297(6) 1 calc PR B 2
H60F H 0.2706 -0.0503 0.8172 0.062 Uiso 0.297(6) 1 calc PR B 2
C57B C 0.4690(17) 0.1746(16) 0.7197(11) 0.089(6) Uiso 0.297(6) 1 d P B 2
H57C H 0.5160 0.2451 0.7329 0.107 Uiso 0.297(6) 1 calc PR B 2
H57D H 0.5158 0.1401 0.7300 0.107 Uiso 0.297(6) 1 calc PR B 2
C58B C 0.4181(12) 0.1556(11) 0.6455(7) 0.045(3) Uiso 0.297(6) 1 d P B 2
H58D H 0.4777 0.1796 0.6258 0.068 Uiso 0.297(6) 1 calc PR B 2
H58E H 0.3724 0.1901 0.6347 0.068 Uiso 0.297(6) 1 calc PR B 2
H58F H 0.3739 0.0857 0.6317 0.068 Uiso 0.297(6) 1 calc PR B 2
C1L C 0.6820(12) 0.1674(9) 1.0025(7) 0.090(4) Uiso 0.50 1 d P . .
C2L C 0.632(2) 0.1425(19) 1.0250(14) 0.154(9) Uiso 0.50 1 d P . .
C3L C 0.6187(18) 0.1147(16) 1.0474(11) 0.125(7) Uiso 0.50 1 d P . .
C4L C 0.5064(19) 0.0220(15) 1.0208(9) 0.124(6) Uiso 0.50 1 d P . .
C5L C 0.4410(19) -0.0399(19) 1.0143(13) 0.160(8) Uiso 0.50 1 d P . .

loop_
_atom_site_aniso_label
_atom_site_aniso_U_11
_atom_site_aniso_U_22
_atom_site_aniso_U_33
_atom_site_aniso_U_23
_atom_site_aniso_U_13
_atom_site_aniso_U_12
Cu1 0.02572(18) 0.02926(18) 0.0353(2) 0.00871(16) 0.00731(15) 0.00834(14)
Cu2 0.03122(19) 0.02830(18) 0.0377(3) 0.00791(16) 0.01283(17) 0.01251(15)
Cu3 0.02997(18) 0.02730(17) 0.0282(2) 0.00433(15) 0.01088(15) 0.01333(14)
Cu4 0.03483(19) 0.02730(18) 0.0313(2) 0.00478(15) 0.01623(16) 0.01285(15)
Cu5 0.0430(2) 0.0420(2) 0.0376(3) 0.01529(18) 0.01938(19) 0.02861(18)
Cu6 0.0363(2) 0.03029(19) 0.0316(2) 0.00493(16) 0.00755(17) 0.01118(16)
Se1 0.02721(14) 0.02580(14) 0.03629(19) 0.00862(12) 0.01366(13) 0.01185(11)
Se2 0.02953(14) 0.02772(14) 0.02669(18) 0.00541(12) 0.01043(12) 0.01196(12)
Se3 0.03055(15) 0.03123(15) 0.0379(2) 0.00787(13) 0.01051(13) 0.01171(12)
Se4 0.03228(15) 0.02974(14) 0.02742(18) 0.00757(12) 0.01018(12) 0.01630(12)
Se5 0.03258(15) 0.02642(14) 0.02872(18) 0.00459(12) 0.01254(13) 0.01242(12)
Se6 0.02792(14) 0.02807(14) 0.03024(18) 0.00693(12) 0.01189(12) 0.01261(11)
P1 0.0328(4) 0.0375(4) 0.0450(6) 0.0193(4) 0.0129(4) 0.0100(4)
P2 0.0259(4) 0.0327(4) 0.0354(5) 0.0048(3) 0.0055(3) 0.0100(3)
P3 0.0361(4) 0.0320(4) 0.0302(5) 0.0041(3) 0.0158(4) 0.0144(3)
P4 0.0471(5) 0.0437(5) 0.0523(7) 0.0156(4) 0.0211(4) 0.0319(4)
P5 0.0339(4) 0.0374(4) 0.0333(5) 0.0049(4) 0.0056(4) 0.0096(3)
C1 0.0345(16) 0.0282(14) 0.035(2) 0.0131(13) 0.0162(14) 0.0165(12)
C2 0.0438(18) 0.0345(16) 0.039(2) 0.0072(15) 0.0143(15) 0.0192(14)
C3 0.061(2) 0.0412(18) 0.047(3) 0.0064(17) 0.0219(19) 0.0291(17)
C4 0.069(3) 0.058(2) 0.059(3) 0.017(2) 0.026(2) 0.047(2)
C5 0.051(2) 0.073(3) 0.051(3) 0.012(2) 0.0095(19) 0.042(2)
C6 0.0412(18) 0.0430(18) 0.039(2) 0.0061(16) 0.0104(15) 0.0212(15)
C7 0.0331(15) 0.0300(15) 0.0316(19) 0.0076(13) 0.0145(13) 0.0142(12)
C8 0.0321(18) 0.073(3) 0.037(2) 0.000(2) 0.0138(16) 0.0050(17)
C9 0.041(2) 0.094(3) 0.046(3) 0.005(2) 0.0240(19) 0.008(2)
C10 0.052(2) 0.065(2) 0.031(2) 0.0062(18) 0.0220(17) 0.0240(19)
C11 0.047(2) 0.0409(18) 0.035(2) 0.0029(15) 0.0135(16) 0.0155(15)
C12 0.0321(16) 0.0345(16) 0.034(2) 0.0029(14) 0.0126(14) 0.0097(13)
C13 0.0345(16) 0.0360(16) 0.035(2) 0.0043(14) 0.0023(14) 0.0157(14)
C14 0.042(2) 0.046(2) 0.053(3) 0.0169(18) 0.0078(17) 0.0168(16)
C15 0.062(3) 0.053(2) 0.065(3) 0.019(2) -0.001(2) 0.032(2)
C16 0.053(3) 0.079(3) 0.074(4) 0.016(3) -0.001(2) 0.045(2)
C17 0.051(2) 0.115(4) 0.077(4) 0.038(3) 0.022(2) 0.054(3)
C18 0.044(2) 0.078(3) 0.057(3) 0.034(2) 0.0195(19) 0.037(2)
C19 0.0365(16) 0.0335(15) 0.0267(18) 0.0076(13) 0.0111(13) 0.0198(13)
C20 0.051(2) 0.0357(17) 0.036(2) 0.0083(15) 0.0096(16) 0.0189(15)
C21 0.063(2) 0.0353(18) 0.057(3) 0.0148(18) 0.017(2) 0.0175(17)
C22 0.084(3) 0.054(2) 0.055(3) 0.032(2) 0.026(2) 0.036(2)
C23 0.086(3) 0.063(3) 0.035(3) 0.019(2) 0.004(2) 0.033(2)
C24 0.063(2) 0.0467(19) 0.029(2) 0.0129(16) 0.0085(17) 0.0271(18)
C25 0.0322(15) 0.0269(14) 0.0276(18) 0.0061(12) 0.0048(13) 0.0109(12)
C26 0.0435(18) 0.0321(16) 0.038(2) 0.0074(14) 0.0166(15) 0.0142(14)
C27 0.049(2) 0.0403(19) 0.053(3) 0.0151(18) 0.0201(19) 0.0112(16)
C28 0.052(2) 0.0298(17) 0.049(3) 0.0116(16) 0.0042(18) 0.0062(15)
C29 0.066(2) 0.0280(16) 0.044(2) 0.0043(15) 0.0073(19) 0.0202(16)
C30 0.050(2) 0.0337(16) 0.036(2) 0.0032(15) 0.0115(16) 0.0198(15)
C31 0.0325(16) 0.0272(14) 0.043(2) 0.0074(14) 0.0192(14) 0.0141(12)
C32 0.0390(17) 0.0358(16) 0.032(2) 0.0052(14) 0.0142(14) 0.0126(14)
C33 0.060(2) 0.0377(18) 0.049(3) 0.0137(17) 0.0244(19) 0.0200(17)
C34 0.067(3) 0.057(2) 0.124(5) 0.050(3) 0.069(3) 0.032(2)
C35 0.049(3) 0.093(4) 0.183(7) 0.089(4) 0.070(4) 0.040(3)
C36 0.039(2) 0.070(3) 0.128(5) 0.062(3) 0.041(3) 0.033(2)
C37 0.038(2) 0.060(2) 0.093(4) 0.042(3) 0.000(2) 0.0120(19)
C38 0.061(3) 0.061(3) 0.100(5) 0.043(3) -0.002(3) 0.020(2)
C40 0.044(2) 0.042(2) 0.084(4) 0.031(2) 0.017(2) 0.0136(17)
C41 0.081(3) 0.053(2) 0.105(5) 0.010(3) 0.043(3) 0.036(2)
C42 0.088(4) 0.091(4) 0.061(4) 0.032(3) 0.037(3) 0.031(3)
C43 0.089(4) 0.108(4) 0.088(5) 0.024(4) 0.061(4) 0.039(3)
C45 0.0401(19) 0.062(2) 0.038(2) 0.0058(18) 0.0072(16) 0.0167(17)
C46 0.047(2) 0.078(3) 0.054(3) -0.018(2) 0.010(2) 0.020(2)
C47 0.0322(17) 0.0396(18) 0.051(3) 0.0029(17) 0.0059(16) 0.0083(14)
C48 0.036(2) 0.052(2) 0.066(3) -0.002(2) -0.0006(18) 0.0061(17)
C49 0.0402(19) 0.0460(19) 0.051(3) 0.0067(17) 0.0040(16) 0.0228(16)
C50 0.044(2) 0.071(3) 0.062(3) 0.002(2) 0.0112(19) 0.031(2)
C51 0.0411(19) 0.0464(19) 0.047(2) 0.0023(17) 0.0218(17) 0.0188(16)
C52 0.059(2) 0.081(3) 0.053(3) 0.009(2) 0.019(2) 0.046(2)
C53 0.056(2) 0.0364(18) 0.039(2) 0.0006(16) 0.0190(18) 0.0118(16)
C54 0.051(2) 0.081(3) 0.053(3) -0.015(3) 0.011(2) 0.003(2)
C55 0.060(2) 0.0450(19) 0.039(2) 0.0113(17) 0.0215(18) 0.0236(17)
C56 0.069(3) 0.075(3) 0.040(3) 0.022(2) 0.026(2) 0.034(2)
C63 0.066(3) 0.059(2) 0.048(3) -0.006(2) 0.002(2) 0.029(2)
C64 0.076(3) 0.127(5) 0.050(3) -0.011(3) 0.023(3) 0.034(3)

loop_
_atom_type_symbol
_atom_type_description
_atom_type_scat_dispersion_real
_atom_type_scat_dispersion_imag
_atom_type_scat_source
C C 0.0033 0.0016 'International Tables Vol C Tables 4.2.6.8 and 6.1.1.4'
H H 0.0000 0.0000 'International Tables Vol C Tables 4.2.6.8 and 6.1.1.4'
P P 0.1023 0.0942 'International Tables Vol C Tables 4.2.6.8 and 6.1.1.4'
Cu Cu 0.3201 1.2651 'International Tables Vol C Tables 4.2.6.8 and 6.1.1.4'
Se Se -0.0929 2.2259 'International Tables Vol C Tables 4.2.6.8 and 6.1.1.4'

loop_
_exptl_crystal_face_index_h
_exptl_crystal_face_index_k
_exptl_crystal_face_index_l
_exptl_crystal_face_perp_dist
-1 1 1 0.1700
-1 0 0 0.1910
-1 -2 0 0.1970
0 0 1 0.1880
0 0 -1 0.1510
1 0 1 0.1990
2 2 1 0.2540
0 1 3 0.2090
1 -3 -1 0.1680
-1 3 1 0.2350
1 0 -2 0.2560
1 6 -12 0.2460
-1 -7 36 0.1950
22 -14 -7 0.2560

loop_
_geom_angle_atom_site_label_1
_geom_angle_atom_site_label_2
_geom_angle_atom_site_label_3
_geom_angle
P1 Cu1 P2 123.23(4)
P1 Cu1 Se2 117.47(3)
P2 Cu1 Se2 103.70(3)
P1 Cu1 Se1 109.11(3)
P2 Cu1 Se1 105.34(3)
Se2 Cu1 Se1 93.415(15)
Se3 Cu2 Se1 142.503(19)
Se3 Cu2 Se2 114.689(19)
Se1 Cu2 Se2 102.163(19)
Se5 Cu3 Se6 119.736(19)
Se5 Cu3 Se4 119.677(17)
Se6 Cu3 Se4 119.456(18)
P3 Cu4 Se1 115.05(3)
P3 Cu4 Se4 116.33(3)
Se1 Cu4 Se4 91.817(15)
P3 Cu4 Se6 108.30(3)
Se1 Cu4 Se6 110.12(2)
Se4 Cu4 Se6 114.513(16)
P4 Cu5 Se2 120.69(3)
P4 Cu5 Se4 112.84(3)
Se2 Cu5 Se4 95.894(16)
P4 Cu5 Se5 115.67(3)
Se2 Cu5 Se5 96.944(18)
Se4 Cu5 Se5 112.480(17)
Cu3 Cu5 Se5 56.036(14)
P5 Cu6 Se3 111.59(3)
P5 Cu6 Se6 123.92(3)
Se3 Cu6 Se6 98.716(17)
P5 Cu6 Se5 103.10(3)
Se3 Cu6 Se5 110.965(17)
Se6 Cu6 Se5 108.494(19)
C1 Se1 Cu2 108.06(11)
C1 Se1 Cu4 103.65(9)
Cu2 Se1 Cu4 85.671(16)
C1 Se1 Cu1 118.87(9)
Cu2 Se1 Cu1 67.576(15)
Cu4 Se1 Cu1 134.651(16)
C7 Se2 Cu2 107.61(9)
C7 Se2 Cu5 111.41(9)
Cu2 Se2 Cu5 100.307(16)
C7 Se2 Cu1 115.71(9)
Cu2 Se2 Cu1 68.076(14)
Cu5 Se2 Cu1 132.807(19)
C13 Se3 Cu2 114.53(11)
C13 Se3 Cu6 108.77(10)
Cu2 Se3 Cu6 87.192(18)
C19 Se4 Cu3 104.36(10)
C19 Se4 Cu5 102.46(9)
Cu3 Se4 Cu5 61.590(15)
C19 Se4 Cu4 110.85(9)
Cu3 Se4 Cu4 60.957(14)
Cu5 Se4 Cu4 118.570(19)
C25 Se5 Cu3 102.82(9)
C25 Se5 Cu6 99.45(9)
Cu3 Se5 Cu6 62.341(15)
C25 Se5 Cu5 118.23(10)
Cu3 Se5 Cu5 61.059(14)
Cu6 Se5 Cu5 116.774(16)
C31 Se6 Cu3 104.97(9)
C31 Se6 Cu4 99.71(11)
Cu3 Se6 Cu4 61.619(14)
C31 Se6 Cu6 117.02(9)
Cu3 Se6 Cu6 62.256(15)
Cu4 Se6 Cu6 118.559(16)
C42 P1 C37 104.6(3)
C42 P1 C40 103.6(2)
C37 P1 C40 103.3(2)
C42 P1 Cu1 116.8(2)
C37 P1 Cu1 115.52(14)
C40 P1 Cu1 111.50(16)
C49 P2 C47 103.19(17)
C49 P2 C45 100.45(19)
C47 P2 C45 104.23(19)
C49 P2 Cu1 115.19(14)
C47 P2 Cu1 114.23(14)
C45 P2 Cu1 117.57(13)
C53 P3 C55 102.71(19)
C53 P3 C51 102.62(17)
C55 P3 C51 102.64(18)
C53 P3 Cu4 113.98(12)
C55 P3 Cu4 116.09(12)
C51 P3 Cu4 116.83(14)
C61B P4 C57B 112.6(10)
C57A P4 C59A 103.9(3)
C57A P4 C61A 100.7(3)
C59A P4 C61A 99.4(3)
C61B P4 C59B 100.5(7)
C57B P4 C59B 96.1(8)
C61B P4 Cu5 119.1(5)
C57B P4 Cu5 114.1(7)
C57A P4 Cu5 117.5(2)
C59A P4 Cu5 117.48(16)
C61A P4 Cu5 115.11(16)
C59B P4 Cu5 110.9(5)
C67A P5 C65A 106.7(4)
C67A P5 C63 106.6(3)
C67B P5 C63 93.9(5)
C65A P5 C63 94.9(3)
C67B P5 C65B 106.8(6)
C63 P5 C65B 108.4(4)
C67A P5 Cu6 110.9(3)
C67B P5 Cu6 112.8(5)
C65A P5 Cu6 123.0(3)
C63 P5 Cu6 112.81(15)
C65B P5 Cu6 119.2(4)
C6 C1 C2 119.8(3)
C6 C1 Se1 121.6(2)
C2 C1 Se1 118.5(3)
C3 C2 C1 120.1(4)
C4 C3 C2 120.0(3)
C5 C4 C3 119.8(3)
C4 C5 C6 120.9(4)
C1 C6 C5 119.4(3)
C12 C7 C8 118.4(3)
C12 C7 Se2 121.8(2)
C8 C7 Se2 119.8(3)
C9 C8 C7 120.5(4)
C10 C9 C8 120.9(3)
C9 C10 C11 118.9(4)
C12 C11 C10 120.6(4)
C11 C12 C7 120.7(3)
C14 C13 C18 118.2(3)
C14 C13 Se3 118.2(3)
C18 C13 Se3 123.5(3)
C13 C14 C15 121.3(4)
C16 C15 C14 120.3(4)
C17 C16 C15 118.7(4)
C16 C17 C18 121.8(4)
C17 C18 C13 119.7(4)
C24 C19 C20 118.8(3)
C24 C19 Se4 118.9(3)
C20 C19 Se4 122.3(3)
C21 C20 C19 120.1(4)
C22 C21 C20 120.9(4)
C23 C22 C21 119.1(4)
C22 C23 C24 120.5(4)
C19 C24 C23 120.6(4)
C30 C25 C26 118.0(3)
C30 C25 Se5 120.0(2)
C26 C25 Se5 121.9(2)
C27 C26 C25 121.1(3)
C26 C27 C28 120.2(3)
C29 C28 C27 119.3(3)
C28 C29 C30 120.6(3)
C29 C30 C25 120.8(3)
C36 C31 C32 117.7(3)
C36 C31 Se6 119.0(3)
C32 C31 Se6 123.2(2)
C31 C32 C33 121.5(3)
C34 C33 C32 119.7(4)
C35 C34 C33 119.4(4)
C34 C35 C36 121.3(4)
C31 C36 C35 120.3(4)
C38 C37 P1 118.1(3)
C41 C40 P1 110.4(3)
C43 C42 P1 114.1(4)
C46 C45 P2 113.3(3)
C48 C47 P2 116.7(3)
C50 C49 P2 114.2(3)
C52 C51 P3 113.5(3)
C54 C53 P3 112.1(3)
C56 C55 P3 117.7(3)
C64 C63 P5 114.3(3)
C66A C65A P5 107.9(5)
C68A C67A P5 117.0(6)
C66B C65B P5 110.2(9)
C68B C67B P5 105.8(11)
C62A C61A P4 111.6(4)
C60A C59A P4 107.3(4)
C58A C57A P4 112.0(4)
C62B C61B P4 102.9(13)
C60B C59B P4 101.4(9)
C58B C57B P4 114.3(13)

loop_
_geom_bond_atom_site_label_1
_geom_bond_atom_site_label_2
_geom_bond_distance
Cu1 P1 2.2447(10)
Cu1 P2 2.2744(10)
Cu1 Se2 2.5401(5)
Cu1 Se1 2.6103(5)
Cu2 Se3 2.3476(6)
Cu2 Se1 2.3860(5)
Cu2 Se2 2.4325(4)
Cu3 Se5 2.4233(5)
Cu3 Se6 2.4359(4)
Cu3 Se4 2.4879(5)
Cu4 P3 2.2306(9)
Cu4 Se1 2.4665(5)
Cu4 Se4 2.5273(5)
Cu4 Se6 2.5285(5)
Cu5 P4 2.2178(9)
Cu5 Se2 2.4815(5)
Cu5 Se4 2.5062(5)
Cu5 Se5 2.6011(6)
Cu6 P5 2.2428(10)
Cu6 Se3 2.4516(5)
Cu6 Se6 2.5867(5)
Cu6 Se5 2.5918(5)
Se1 C1 1.935(3)
Se2 C7 1.931(3)
Se3 C13 1.932(3)
Se4 C19 1.925(3)
Se5 C25 1.932(3)
Se6 C31 1.922(3)
P1 C42 1.816(5)
P1 C37 1.831(4)
P1 C40 1.839(4)
P2 C49 1.830(3)
P2 C47 1.843(3)
P2 C45 1.844(4)
P3 C53 1.832(4)
P3 C55 1.834(4)
P3 C51 1.837(3)
P4 C61B 1.704(19)
P4 C57B 1.78(2)
P4 C57A 1.809(6)
P4 C59A 1.826(5)
P4 C61A 1.877(6)
P4 C59B 1.961(14)
P5 C67A 1.816(9)
P5 C67B 1.816(17)
P5 C65A 1.824(7)
P5 C63 1.847(4)
P5 C65B 1.875(11)
C1 C6 1.383(5)
C1 C2 1.386(5)
C2 C3 1.384(5)
C3 C4 1.383(6)
C4 C5 1.368(6)
C5 C6 1.389(5)
C7 C12 1.382(5)
C7 C8 1.386(4)
C8 C9 1.383(6)
C9 C10 1.368(6)
C10 C11 1.384(5)
C11 C12 1.380(5)
C13 C14 1.373(5)
C13 C18 1.391(5)
C14 C15 1.388(5)
C15 C16 1.378(7)
C16 C17 1.356(7)
C17 C18 1.391(6)
C19 C24 1.379(5)
C19 C20 1.387(5)
C20 C21 1.384(5)
C21 C22 1.379(7)
C22 C23 1.371(6)
C23 C24 1.390(6)
C25 C30 1.388(4)
C25 C26 1.390(4)
C26 C27 1.380(5)
C27 C28 1.382(5)
C28 C29 1.371(6)
C29 C30 1.385(5)
C31 C36 1.378(5)
C31 C32 1.378(5)
C32 C33 1.394(5)
C33 C34 1.371(6)
C34 C35 1.349(8)
C35 C36 1.396(6)
C37 C38 1.522(6)
C40 C41 1.544(7)
C42 C43 1.500(8)
C45 C46 1.529(6)
C47 C48 1.532(5)
C49 C50 1.527(6)
C51 C52 1.512(6)
C53 C54 1.521(6)
C55 C56 1.521(5)
C63 C64 1.482(7)
C65A C66A 1.619(12)
C67A C68A 1.489(14)
C65B C66B 1.70(2)
C67B C68B 1.70(2)
C61A C62A 1.565(10)
C59A C60A 1.626(9)
C57A C58A 1.543(10)
C61B C62B 1.68(3)
C59B C60B 1.75(2)
C57B C58B 1.61(3)
